data_7220003
loop_
_publ_author_name
'Lin, Xiao-Ming'
'Ding, Yu-Jia'
'Liang, Shui-Mei'
'Ge, Si-Xiao'
'Wei, Lei-Ming'
'Xie, Ji-Qing'
'Zhang, Gang'
'Cai, Yue-Peng'

_publ_section_title
;
 Two series of Ln(iii)--Ag(i) heterometallic--organic frameworks
 constructed from isonicotinate and 2,2&#x2032;-biphenyldicarboxylate:
 synthesis, structure and photoluminescence properties
;
_journal_issue 20
_journal_name_full CrystEngComm
_journal_page_first 3800
_journal_paper_doi 10.1039/C5CE00478K
_journal_volume 17
_journal_year 2015
_chemical_formula_moiety 'C40 H28 Ag N2 O14 Yb2, 2(N0.50 O1.50), 2(H O0.50), 2(H O0.50)'
_chemical_formula_sum 'C40 H32 Ag N3 O19 Yb2'
_chemical_formula_weight 1312.64
_chemical_name_systematic
; 
 ? 
;
_space_group_IT_number 2
_symmetry_cell_setting triclinic
_symmetry_space_group_name_Hall '-P 1'
_symmetry_space_group_name_H-M 'P -1'
_atom_sites_solution_hydrogens geom
_atom_sites_solution_primary direct
_atom_sites_solution_secondary difmap
_audit_creation_method SHELXL-97
_audit_update_record
;
2015-03-11 deposited with the CCDC.
2015-03-16 downloaded from the CCDC.
;
_cell_angle_alpha 97.7380(10)
_cell_angle_beta 107.7370(10)
_cell_angle_gamma 90.5010(10)
_cell_formula_units_Z 1
_cell_length_a 8.8785(9)
_cell_length_b 10.0812(10)
_cell_length_c 13.9267(14)
_cell_measurement_reflns_used 3402
_cell_measurement_temperature 296(2)
_cell_measurement_theta_max 27.85
_cell_measurement_theta_min 2.38
_cell_volume 1174.8(2)
_computing_structure_refinement 'SHELXL-97 (Sheldrick, 2008)'
_computing_structure_solution 'SHELXS-97 (Sheldrick, 2008)'
_diffrn_ambient_temperature 296(2)
_diffrn_measured_fraction_theta_full 0.982
_diffrn_measured_fraction_theta_max 0.982
_diffrn_measurement_device_type 'Bruker APEX-II CCD'
_diffrn_measurement_method '\f and \w scans'
_diffrn_radiation_monochromator graphite
_diffrn_radiation_source 'fine-focus sealed tube'
_diffrn_radiation_type MoK\a
_diffrn_radiation_wavelength 0.71073
_diffrn_reflns_av_R_equivalents 0.0206
_diffrn_reflns_av_sigmaI/netI 0.0400
_diffrn_reflns_limit_h_max 10
_diffrn_reflns_limit_h_min -9
_diffrn_reflns_limit_k_max 12
_diffrn_reflns_limit_k_min -11
_diffrn_reflns_limit_l_max 16
_diffrn_reflns_limit_l_min -16
_diffrn_reflns_number 6079
_diffrn_reflns_theta_full 25.20
_diffrn_reflns_theta_max 25.20
_diffrn_reflns_theta_min 2.04
_exptl_absorpt_coefficient_mu 4.436
_exptl_absorpt_correction_T_max 0.6653
_exptl_absorpt_correction_T_min 0.4707
_exptl_absorpt_correction_type multi-scan
_exptl_crystal_colour colorless
_exptl_crystal_density_diffrn 1.855
_exptl_crystal_density_method 'not measured'
_exptl_crystal_description block
_exptl_crystal_F_000 632
_exptl_crystal_size_max 0.20
_exptl_crystal_size_mid 0.10
_exptl_crystal_size_min 0.10
_refine_diff_density_max 3.733
_refine_diff_density_min -2.283
_refine_diff_density_rms 0.218
_refine_ls_extinction_method none
_refine_ls_goodness_of_fit_ref 1.041
_refine_ls_hydrogen_treatment constr
_refine_ls_matrix_type full
_refine_ls_number_parameters 322
_refine_ls_number_reflns 4155
_refine_ls_number_restraints 67
_refine_ls_restrained_S_all 1.060
_refine_ls_R_factor_all 0.0509
_refine_ls_R_factor_gt 0.0468
_refine_ls_shift/su_max 0.006
_refine_ls_shift/su_mean 0.000
_refine_ls_structure_factor_coef Fsqd
_refine_ls_weighting_details 'calc w=1/[\s^2^(Fo^2^)+(0.0701P)^2^+14.2946P] where P=(Fo^2^+2Fc^2^)/3'
_refine_ls_weighting_scheme calc
_refine_ls_wR_factor_gt 0.1284
_refine_ls_wR_factor_ref 0.1316
_reflns_number_gt 3779
_reflns_number_total 4155
_reflns_threshold_expression >2sigma(I)
_cod_data_source_file c5ce00478k2.cif
_cod_data_source_block Yb
_cod_depositor_comments
;
The following automatic conversions were performed:

'_symmetry_cell_setting' value 'Triclinic' changed to 'triclinic'
according to
/usr/data/users/saulius/crontab/automatic-downloads/rss-feeds/RSC/lib/dictionaries/cif_core.dic
dictionary named 'cif_core.dic' version 2.4.2 from 2011-04-26.

Automatic conversion script
Id: cif_fix_values 3105 2015-03-04 15:46:00Z robertas 

 Adding full bibliography for 7219998--7220003.cif.
;
_cod_original_sg_symbol_H-M P-1
_cod_database_code 7220003

loop_
_symmetry_equiv_pos_as_xyz
'x, y, z'
'-x, -y, -z'

loop_
_atom_site_label
_atom_site_type_symbol
_atom_site_fract_x
_atom_site_fract_y
_atom_site_fract_z
_atom_site_U_iso_or_equiv
_atom_site_adp_type
_atom_site_occupancy
_atom_site_symmetry_multiplicity
_atom_site_calc_flag
_atom_site_refinement_flags
_atom_site_disorder_assembly
_atom_site_disorder_group
Yb1 Yb 0.27289(4) 0.47802(4) 0.46164(3) 0.02269(15) Uani 1 1 d . . .
Ag1 Ag 0.5000 1.0000 0.0000 0.0772(5) Uani 1 2 d S . .
C1 C 0.4768(10) 0.6365(9) 0.3400(7) 0.0248(18) Uani 1 1 d . . .
C2 C 0.4755(11) 0.7208(9) 0.2587(7) 0.0267(18) Uani 1 1 d . . .
C3 C 0.3426(12) 0.7869(11) 0.2108(8) 0.041(2) Uani 1 1 d . . .
H3A H 0.2489 0.7773 0.2266 0.049 Uiso 1 1 calc R . .
C4 C 0.3517(14) 0.8657(12) 0.1407(9) 0.050(3) Uani 1 1 d . . .
H4A H 0.2619 0.9091 0.1091 0.060 Uiso 1 1 calc R . .
C5 C 0.6083(15) 0.8207(12) 0.1613(9) 0.051(3) Uani 1 1 d . . .
H5A H 0.7006 0.8321 0.1443 0.061 Uiso 1 1 calc R . .
C6 C 0.6090(12) 0.7394(11) 0.2330(8) 0.042(2) Uani 1 1 d . . .
H6A H 0.7004 0.6973 0.2637 0.050 Uiso 1 1 calc R . .
C7 C 0.4354(10) 0.3135(8) 0.3523(7) 0.0249(18) Uani 1 1 d . . .
C8 C 0.5222(10) 0.2726(10) 0.2770(7) 0.030(2) Uani 1 1 d . . .
C9 C 0.4700(14) 0.3267(12) 0.1850(8) 0.044(3) Uani 1 1 d . . .
H9A H 0.3767 0.3719 0.1687 0.053 Uiso 1 1 calc R . .
C10 C 0.5622(16) 0.3109(14) 0.1185(9) 0.056(3) Uani 1 1 d . . .
H10A H 0.5304 0.3462 0.0575 0.068 Uiso 1 1 calc R . .
C11 C 0.6969(16) 0.2444(14) 0.1433(9) 0.059(3) Uani 1 1 d . . .
H11A H 0.7588 0.2367 0.0998 0.071 Uiso 1 1 calc R . .
C12 C 0.7441(13) 0.1881(12) 0.2312(8) 0.046(3) Uani 1 1 d . . .
H12A H 0.8348 0.1394 0.2446 0.055 Uiso 1 1 calc R . .
C13 C 0.6600(10) 0.2019(9) 0.3006(7) 0.030(2) Uani 1 1 d . . .
C14 C 0.7179(11) 0.1428(9) 0.3979(8) 0.032(2) Uani 1 1 d . . .
C15 C 0.6374(13) 0.0352(10) 0.4148(9) 0.043(3) Uani 1 1 d . . .
H15A H 0.5414 0.0030 0.3672 0.051 Uiso 1 1 calc R . .
C16 C 0.6951(14) -0.0253(10) 0.4998(11) 0.052(3) Uani 1 1 d . . .
H16A H 0.6389 -0.0979 0.5096 0.063 Uiso 1 1 calc R . .
C17 C 0.8400(14) 0.0228(11) 0.5722(10) 0.049(3) Uani 1 1 d . . .
H17A H 0.8799 -0.0172 0.6306 0.059 Uiso 1 1 calc R . .
C18 C 0.9225(12) 0.1297(10) 0.5562(9) 0.038(2) Uani 1 1 d . . .
H18A H 1.0188 0.1615 0.6037 0.046 Uiso 1 1 calc R . .
C19 C 0.8625(10) 0.1899(9) 0.4696(7) 0.0273(19) Uani 1 1 d . . .
C20 C 0.9462(10) 0.3110(8) 0.4544(6) 0.0236(18) Uani 1 1 d . . .
N1 N 0.4815(12) 0.8841(9) 0.1150(7) 0.045(2) Uani 1 1 d . . .
O1 O 0.3474(7) 0.6004(6) 0.3503(5) 0.0281(13) Uani 1 1 d . . .
O1W O 0.0394(7) 0.5335(7) 0.3410(5) 0.0352(15) Uani 1 1 d U . .
H1WB H -0.0408 0.4831 0.3357 0.042 Uiso 1 1 d R . .
H1WA H 0.0379 0.6111 0.3733 0.042 Uiso 1 1 d R . .
O2 O 0.6116(7) 0.6100(7) 0.3928(5) 0.0317(14) Uani 1 1 d . . .
O2W O 0.9190(15) 0.8225(13) 0.8690(10) 0.035(3) Uani 0.50 1 d PU . .
H2WA H 0.8362 0.8092 0.8176 0.042 Uiso 0.50 1 d PR . .
H2WB H 0.9992 0.8535 0.8565 0.042 Uiso 0.50 1 d PR . .
O3 O 0.2874(7) 0.3037(7) 0.3251(5) 0.0338(15) Uani 1 1 d . . .
O3W O 0.126(2) 0.0677(19) 0.9403(14) 0.064(5) Uani 0.50 1 d PU . .
H3WA H 0.0981 0.1240 0.8987 0.077 Uiso 0.50 1 d PR . .
H3WB H 0.2218 0.0504 0.9475 0.077 Uiso 0.50 1 d PR . .
O4 O 0.5116(7) 0.3684(6) 0.4404(4) 0.0232(12) Uani 1 1 d . . .
O5 O 1.0881(7) 0.3100(6) 0.4600(5) 0.0274(13) Uani 1 1 d . . .
O6 O 0.8610(7) 0.4127(6) 0.4367(5) 0.0247(13) Uani 1 1 d . . .
N2 N 0.9400(18) 0.5663(19) 0.0607(13) 0.078(4) Uani 0.50 1 d PDU A 1
O7 O 0.875(3) 0.471(2) 0.0298(16) 0.098(4) Uani 0.50 1 d PDU . 1
O8 O 0.946(2) 0.6263(19) 0.1480(12) 0.073(4) Uani 0.50 1 d PDU A 1
O9 O 1.007(3) 0.617(2) 0.0095(15) 0.095(4) Uani 0.50 1 d PDU . 1

loop_
_atom_site_aniso_label
_atom_site_aniso_U_11
_atom_site_aniso_U_22
_atom_site_aniso_U_33
_atom_site_aniso_U_23
_atom_site_aniso_U_13
_atom_site_aniso_U_12
Yb1 0.0197(2) 0.0239(2) 0.0271(2) 0.00907(15) 0.00881(15) 0.00206(14)
Ag1 0.1310(15) 0.0626(9) 0.0510(8) 0.0398(7) 0.0343(9) -0.0064(9)
C1 0.025(4) 0.023(4) 0.026(4) 0.007(3) 0.006(4) 0.001(3)
C2 0.032(5) 0.025(4) 0.025(4) 0.009(4) 0.008(4) -0.003(4)
C3 0.034(5) 0.052(6) 0.041(6) 0.026(5) 0.008(4) 0.003(5)
C4 0.053(7) 0.052(7) 0.044(6) 0.029(5) 0.005(5) 0.006(5)
C5 0.055(7) 0.059(7) 0.052(7) 0.030(6) 0.029(6) -0.002(6)
C6 0.036(6) 0.052(7) 0.044(6) 0.026(5) 0.013(5) 0.002(5)
C7 0.025(5) 0.021(4) 0.029(5) 0.004(4) 0.009(4) -0.001(3)
C8 0.024(5) 0.038(5) 0.027(5) -0.004(4) 0.009(4) -0.004(4)
C9 0.046(6) 0.052(7) 0.031(5) 0.001(5) 0.008(5) 0.002(5)
C10 0.064(8) 0.078(9) 0.031(6) 0.010(6) 0.020(6) 0.001(7)
C11 0.057(8) 0.080(9) 0.044(7) -0.011(6) 0.031(6) -0.004(7)
C12 0.036(6) 0.058(7) 0.044(6) -0.012(5) 0.020(5) -0.007(5)
C13 0.024(4) 0.031(5) 0.030(5) -0.011(4) 0.009(4) -0.006(4)
C14 0.029(5) 0.023(5) 0.050(6) -0.002(4) 0.024(4) 0.004(4)
C15 0.034(5) 0.030(5) 0.067(7) -0.004(5) 0.025(5) -0.005(4)
C16 0.052(7) 0.023(5) 0.099(10) 0.017(6) 0.045(7) 0.000(5)
C17 0.050(7) 0.039(6) 0.076(8) 0.031(6) 0.036(6) 0.013(5)
C18 0.034(5) 0.030(5) 0.056(7) 0.015(5) 0.019(5) 0.009(4)
C19 0.025(4) 0.021(4) 0.044(5) 0.010(4) 0.019(4) 0.005(3)
C20 0.028(5) 0.022(4) 0.025(4) 0.007(3) 0.013(4) 0.002(3)
N1 0.063(6) 0.044(5) 0.034(5) 0.023(4) 0.017(4) -0.001(4)
O1 0.020(3) 0.037(4) 0.032(3) 0.017(3) 0.008(3) 0.000(3)
O1W 0.026(3) 0.044(3) 0.039(3) 0.016(3) 0.010(2) 0.002(2)
O2 0.026(3) 0.043(4) 0.033(3) 0.024(3) 0.011(3) 0.006(3)
O2W 0.025(4) 0.041(5) 0.033(5) -0.012(4) 0.007(4) -0.004(4)
O3 0.026(3) 0.038(4) 0.036(4) -0.004(3) 0.012(3) -0.001(3)
O3W 0.065(6) 0.069(6) 0.065(6) 0.007(5) 0.032(5) -0.010(4)
O4 0.021(3) 0.023(3) 0.024(3) 0.000(2) 0.007(2) 0.000(2)
O5 0.020(3) 0.023(3) 0.044(4) 0.009(3) 0.015(3) 0.002(2)
O6 0.019(3) 0.022(3) 0.036(3) 0.005(2) 0.013(3) 0.002(2)
N2 0.082(5) 0.085(5) 0.075(5) 0.024(3) 0.031(3) 0.001(3)
O7 0.100(6) 0.103(6) 0.091(5) 0.020(4) 0.029(4) 0.008(4)
O8 0.075(7) 0.087(7) 0.065(7) 0.028(6) 0.025(6) 0.004(6)
O9 0.095(5) 0.096(6) 0.093(5) 0.017(4) 0.024(4) 0.004(4)

loop_
_atom_type_symbol
_atom_type_description
_atom_type_scat_dispersion_real
_atom_type_scat_dispersion_imag
_atom_type_scat_source
C C 0.0033 0.0016 'International Tables Vol C Tables 4.2.6.8 and 6.1.1.4'
H H 0.0000 0.0000 'International Tables Vol C Tables 4.2.6.8 and 6.1.1.4'
N N 0.0061 0.0033 'International Tables Vol C Tables 4.2.6.8 and 6.1.1.4'
O O 0.0106 0.0060 'International Tables Vol C Tables 4.2.6.8 and 6.1.1.4'
Ag Ag -0.8971 1.1015 'International Tables Vol C Tables 4.2.6.8 and 6.1.1.4'
Yb Yb -0.3850 5.5486 'International Tables Vol C Tables 4.2.6.8 and 6.1.1.4'

loop_
_geom_angle_atom_site_label_1
_geom_angle_atom_site_label_2
_geom_angle_atom_site_label_3
_geom_angle
_geom_angle_site_symmetry_1
_geom_angle_site_symmetry_3
O2 Yb1 O6 81.0(2) 2_666 2_666
O2 Yb1 O5 76.3(2) 2_666 1_455
O6 Yb1 O5 78.4(2) 2_666 1_455
O2 Yb1 O1 138.8(2) 2_666 .
O6 Yb1 O1 117.3(2) 2_666 .
O5 Yb1 O1 140.5(2) 1_455 .
O2 Yb1 O1W 148.7(2) 2_666 .
O6 Yb1 O1W 77.7(2) 2_666 .
O5 Yb1 O1W 77.1(2) 1_455 .
O1 Yb1 O1W 72.1(2) . .
O2 Yb1 O4 74.1(2) 2_666 2_666
O6 Yb1 O4 84.4(2) 2_666 2_666
O5 Yb1 O4 147.8(2) 1_455 2_666
O1 Yb1 O4 71.7(2) . 2_666
O1W Yb1 O4 125.6(2) . 2_666
O2 Yb1 O3 104.4(2) 2_666 .
O6 Yb1 O3 151.5(2) 2_666 .
O5 Yb1 O3 75.9(2) 1_455 .
O1 Yb1 O3 77.2(2) . .
O1W Yb1 O3 84.8(2) . .
O4 Yb1 O3 124.0(2) 2_666 .
O2 Yb1 O4 73.2(2) 2_666 .
O6 Yb1 O4 150.7(2) 2_666 .
O5 Yb1 O4 107.95(19) 1_455 .
O1 Yb1 O4 76.5(2) . .
O1W Yb1 O4 131.5(2) . .
O4 Yb1 O4 75.5(2) 2_666 .
O3 Yb1 O4 52.4(2) . .
O2 Yb1 C7 92.3(2) 2_666 .
O6 Yb1 C7 171.8(2) 2_666 .
O5 Yb1 C7 95.5(2) 1_455 .
O1 Yb1 C7 70.8(2) . .
O1W Yb1 C7 106.5(2) . .
O4 Yb1 C7 98.3(2) 2_666 .
O3 Yb1 C7 26.5(2) . .
O4 Yb1 C7 26.6(2) . .
O2 Yb1 Yb1 69.17(15) 2_666 2_666
O6 Yb1 Yb1 120.07(15) 2_666 2_666
O5 Yb1 Yb1 136.34(14) 1_455 2_666
O1 Yb1 Yb1 69.78(14) . 2_666
O1W Yb1 Yb1 141.92(16) . 2_666
O4 Yb1 Yb1 38.52(13) 2_666 2_666
O3 Yb1 Yb1 87.38(15) . 2_666
O4 Yb1 Yb1 36.93(13) . 2_666
C7 Yb1 Yb1 60.94(18) . 2_666
O2 Yb1 H1WA 143.4 2_666 .
O6 Yb1 H1WA 63.5 2_666 .
O5 Yb1 H1WA 87.5 1_455 .
O1 Yb1 H1WA 71.1 . .
O1W Yb1 H1WA 19.3 . .
O4 Yb1 H1WA 109.0 2_666 .
O3 Yb1 H1WA 103.1 . .
O4 Yb1 H1WA 143.4 . .
C7 Yb1 H1WA 122.2 . .
Yb1 Yb1 H1WA 135.9 2_666 .
N1 Ag1 N1 179.999(1) . 2_675
O2 C1 O1 126.0(8) . .
O2 C1 C2 114.9(8) . .
O1 C1 C2 119.1(8) . .
C6 C2 C3 117.8(9) . .
C6 C2 C1 120.0(8) . .
C3 C2 C1 122.2(8) . .
C4 C3 C2 119.0(10) . .
C4 C3 H3A 120.5 . .
C2 C3 H3A 120.5 . .
N1 C4 C3 123.6(10) . .
N1 C4 H4A 118.2 . .
C3 C4 H4A 118.2 . .
N1 C5 C6 123.0(10) . .
N1 C5 H5A 118.5 . .
C6 C5 H5A 118.5 . .
C5 C6 C2 119.5(10) . .
C5 C6 H6A 120.2 . .
C2 C6 H6A 120.2 . .
O3 C7 O4 120.2(8) . .
O3 C7 C8 120.3(8) . .
O4 C7 C8 119.3(7) . .
O3 C7 Yb1 60.6(4) . .
O4 C7 Yb1 62.1(4) . .
C8 C7 Yb1 158.6(6) . .
C13 C8 C9 120.9(9) . .
C13 C8 C7 122.8(8) . .
C9 C8 C7 115.6(9) . .
C10 C9 C8 118.5(10) . .
C10 C9 H9A 120.8 . .
C8 C9 H9A 120.8 . .
C11 C10 C9 120.0(11) . .
C11 C10 H10A 120.0 . .
C9 C10 H10A 120.0 . .
C10 C11 C12 121.2(11) . .
C10 C11 H11A 119.4 . .
C12 C11 H11A 119.4 . .
C11 C12 C13 121.6(11) . .
C11 C12 H12A 119.2 . .
C13 C12 H12A 119.2 . .
C12 C13 C8 117.7(10) . .
C12 C13 C14 120.3(9) . .
C8 C13 C14 122.0(8) . .
C15 C14 C19 118.7(10) . .
C15 C14 C13 121.3(9) . .
C19 C14 C13 119.8(8) . .
C16 C15 C14 121.7(11) . .
C16 C15 H15A 119.2 . .
C14 C15 H15A 119.2 . .
C15 C16 C17 119.5(10) . .
C15 C16 H16A 120.2 . .
C17 C16 H16A 120.2 . .
C18 C17 C16 119.6(11) . .
C18 C17 H17A 120.2 . .
C16 C17 H17A 120.2 . .
C17 C18 C19 120.2(11) . .
C17 C18 H18A 119.9 . .
C19 C18 H18A 119.9 . .
C14 C19 C18 120.3(9) . .
C14 C19 C20 119.0(8) . .
C18 C19 C20 120.7(9) . .
O5 C20 O6 124.1(8) . .
O5 C20 C19 120.6(7) . .
O6 C20 C19 115.3(7) . .
C4 N1 C5 117.0(9) . .
C4 N1 Ag1 125.3(7) . .
C5 N1 Ag1 117.6(7) . .
C1 O1 Yb1 135.2(5) . .
Yb1 O1W H1WB 113.1 . .
Yb1 O1W H1WA 94.1 . .
H1WB O1W H1WA 112.8 . .
C1 O2 Yb1 139.2(6) . 2_666
H2WA O2W H2WB 114.1 . .
C7 O3 Yb1 92.9(5) . .
H3WA O3W H3WB 108.9 . .
C7 O4 Yb1 144.9(5) . 2_666
C7 O4 Yb1 91.3(5) . .
Yb1 O4 Yb1 104.5(2) 2_666 .
C20 O5 Yb1 132.7(5) . 1_655
C20 O6 Yb1 127.0(5) . 2_666
O7 N2 O9 118.6(19) . .
O7 N2 O8 121.8(18) . .
O9 N2 O8 119.6(17) . .
N2 O7 O9 104.4(19) . 2_765
N2 O9 O7 116.4(18) . 2_765

loop_
_geom_bond_atom_site_label_1
_geom_bond_atom_site_label_2
_geom_bond_distance
_geom_bond_site_symmetry_2
Yb1 O2 2.277(6) 2_666
Yb1 O6 2.294(6) 2_666
Yb1 O5 2.341(6) 1_455
Yb1 O1 2.342(6) .
Yb1 O1W 2.363(6) .
Yb1 O4 2.390(6) 2_666
Yb1 O3 2.444(6) .
Yb1 O4 2.477(6) .
Yb1 C7 2.802(9) .
Yb1 Yb1 3.8494(8) 2_666
Yb1 H1WA 2.5679 .
Ag1 N1 2.149(8) .
Ag1 N1 2.149(8) 2_675
C1 O2 1.251(10) .
C1 O1 1.257(10) .
C1 C2 1.503(12) .
C2 C6 1.357(13) .
C2 C3 1.390(14) .
C3 C4 1.359(14) .
C3 H3A 0.9300 .
C4 N1 1.325(15) .
C4 H4A 0.9300 .
C5 N1 1.331(15) .
C5 C6 1.373(14) .
C5 H5A 0.9300 .
C6 H6A 0.9300 .
C7 O3 1.251(11) .
C7 O4 1.255(10) .
C7 C8 1.499(12) .
C8 C13 1.395(13) .
C8 C9 1.409(14) .
C9 C10 1.406(16) .
C9 H9A 0.9300 .
C10 C11 1.351(19) .
C10 H10A 0.9300 .
C11 C12 1.369(18) .
C11 H11A 0.9300 .
C12 C13 1.385(13) .
C12 H12A 0.9300 .
C13 C14 1.501(14) .
C14 C15 1.379(14) .
C14 C19 1.397(14) .
C15 C16 1.365(17) .
C15 H15A 0.9300 .
C16 C17 1.405(18) .
C16 H16A 0.9300 .
C17 C18 1.378(15) .
C17 H17A 0.9300 .
C18 C19 1.385(14) .
C18 H18A 0.9300 .
C19 C20 1.496(12) .
C20 O5 1.238(10) .
C20 O6 1.285(10) .
O1W H1WB 0.8500 .
O1W H1WA 0.8500 .
O2 Yb1 2.277(6) 2_666
O2W H2WA 0.8500 .
O2W H2WB 0.8500 .
O3W H3WA 0.8499 .
O3W H3WB 0.8500 .
O4 Yb1 2.390(6) 2_666
O5 Yb1 2.341(6) 1_655
O6 Yb1 2.294(6) 2_666
N2 O7 1.083(16) .
N2 O9 1.218(16) .
N2 O8 1.268(16) .
O7 O9 1.55(3) 2_765
O9 O7 1.55(3) 2_765
